data_7028356
loop_
_publ_author_name
'Girginova, Penka I.'
'Pereira, Laura C. J.'
'Coutinho, Joana T.'
'Santos, Isabel C.'
'Almeida, Manuel'

_publ_section_title
;
 Slow magnetic relaxation in lanthanide ladder type coordination polymers.
;
_journal_issue 4
_journal_name_full 'Dalton transactions (Cambridge, England : 2003)'
_journal_page_first 1897
_journal_page_last 1905
_journal_paper_doi 10.1039/c3dt52748d
_journal_volume 43
_journal_year 2014
_chemical_formula_moiety 'C11 H14 Gd N O8'
_chemical_formula_sum 'C11 H14 Gd N O8'
_chemical_formula_weight 445.48
_chemical_name_systematic
;
 ?
;
_space_group_IT_number 14
_symmetry_cell_setting monoclinic
_symmetry_space_group_name_Hall '-P 2ybc'
_symmetry_space_group_name_H-M 'P 1 21/c 1'
_atom_sites_solution_hydrogens geom
_atom_sites_solution_primary direct
_atom_sites_solution_secondary difmap
_audit_creation_method SHELXL-97
_cell_angle_alpha 90.00
_cell_angle_beta 96.2950(10)
_cell_angle_gamma 90.00
_cell_formula_units_Z 4
_cell_length_a 11.9099(2)
_cell_length_b 13.3448(1)
_cell_length_c 8.4333(3)
_cell_measurement_reflns_used 9126
_cell_measurement_temperature 150(2)
_cell_measurement_theta_max 28.78
_cell_measurement_theta_min 2.87
_cell_volume 1332.27(5)
_computing_cell_refinement 'Bruker SAINT'
_computing_data_collection 'Bruker APEX2'
_computing_data_reduction 'Bruker SAINT'
_computing_molecular_graphics ORTEP3(Farrugia,1997)
_computing_publication_material 'WinGX (Farrugia, 1999)'
_computing_structure_refinement 'SHELXL-97 (Sheldrick, 2008)'
_computing_structure_solution 'SHELXS-97 (Sheldrick, 2008)'
_diffrn_ambient_temperature 150(2)
_diffrn_measured_fraction_theta_full 0.999
_diffrn_measured_fraction_theta_max 0.999
_diffrn_measurement_device_type 'Bruker APEX-II CCD'
_diffrn_measurement_method '\f and \w scans'
_diffrn_radiation_monochromator graphite
_diffrn_radiation_source 'fine-focus sealed tube'
_diffrn_radiation_type MoK\a
_diffrn_radiation_wavelength 0.71073
_diffrn_reflns_av_R_equivalents 0.0335
_diffrn_reflns_av_sigmaI/netI 0.0263
_diffrn_reflns_limit_h_max 14
_diffrn_reflns_limit_h_min -14
_diffrn_reflns_limit_k_max 16
_diffrn_reflns_limit_k_min -16
_diffrn_reflns_limit_l_max 10
_diffrn_reflns_limit_l_min -9
_diffrn_reflns_number 11284
_diffrn_reflns_theta_full 26.37
_diffrn_reflns_theta_max 26.37
_diffrn_reflns_theta_min 2.87
_exptl_absorpt_coefficient_mu 5.018
_exptl_absorpt_correction_T_max 0.7875
_exptl_absorpt_correction_T_min 0.3144
_exptl_absorpt_correction_type multi-scan
_exptl_absorpt_process_details '(SADABS; Sheldrick, 2004)'
_exptl_crystal_colour colourless
_exptl_crystal_density_diffrn 2.221
_exptl_crystal_density_method 'not measured'
_exptl_crystal_description plate
_exptl_crystal_F_000 860
_exptl_crystal_size_max 0.30
_exptl_crystal_size_mid 0.30
_exptl_crystal_size_min 0.05
_refine_diff_density_max 0.655
_refine_diff_density_min -0.509
_refine_diff_density_rms 0.089
_refine_ls_extinction_method none
_refine_ls_goodness_of_fit_ref 1.030
_refine_ls_hydrogen_treatment constr
_refine_ls_matrix_type full
_refine_ls_number_parameters 190
_refine_ls_number_reflns 2729
_refine_ls_number_restraints 0
_refine_ls_restrained_S_all 1.030
_refine_ls_R_factor_all 0.0170
_refine_ls_R_factor_gt 0.0159
_refine_ls_shift/su_max 0.004
_refine_ls_shift/su_mean 0.000
_refine_ls_structure_factor_coef Fsqd
_refine_ls_weighting_details 'calc w=1/[\s^2^(Fo^2^)+(0.0109P)^2^+1.2798P] where P=(Fo^2^+2Fc^2^)/3'
_refine_ls_weighting_scheme calc
_refine_ls_wR_factor_gt 0.0383
_refine_ls_wR_factor_ref 0.0387
_reflns_number_gt 2593
_reflns_number_total 2729
_reflns_threshold_expression >2\s(I)
_cod_data_source_file c3dt52748d.txt
_cod_data_source_block gdno3
_cod_original_sg_symbol_H-M P21/c
_cod_database_code 7028356

loop_
_symmetry_equiv_pos_as_xyz
'x, y, z'
'-x, y+1/2, -z+1/2'
'-x, -y, -z'
'x, -y-1/2, z-1/2'

loop_
_atom_site_label
_atom_site_type_symbol
_atom_site_fract_x
_atom_site_fract_y
_atom_site_fract_z
_atom_site_U_iso_or_equiv
_atom_site_adp_type
_atom_site_occupancy
_atom_site_symmetry_multiplicity
_atom_site_calc_flag
_atom_site_refinement_flags
Gd1 Gd 0.335649(9) 0.591494(7) 0.011971(12) 0.01001(5) Uani 1 1 d .
O1 O 0.05610(16) 0.60885(13) -0.3826(2) 0.0245(4) Uani 1 1 d .
O2 O 0.21202(14) 0.63046(12) -0.21393(19) 0.0161(3) Uani 1 1 d .
O3 O 0.36743(13) 0.46744(11) 0.22500(18) 0.0142(3) Uani 1 1 d .
O4 O 0.26888(15) 0.59971(11) 0.2794(2) 0.0150(3) Uani 1 1 d .
O5 O 0.40356(14) 0.45451(12) -0.11763(18) 0.0164(3) Uani 1 1 d .
O6 O 0.48602(13) 0.66376(11) 0.1950(2) 0.0159(3) Uani 1 1 d .
O7 O 0.45899(14) 0.65857(12) -0.16482(19) 0.0182(3) Uani 1 1 d .
H7A H 0.5115 0.6240 -0.1878 0.022 Uiso 1 1 d R
H7B H 0.4690 0.7136 -0.2049 0.022 Uiso 1 1 d R
O8 O 0.27962(15) 0.76112(12) 0.03651(19) 0.0188(4) Uani 1 1 d .
H8A H 0.2607 0.7952 -0.0426 0.023 Uiso 1 1 d R
H8B H 0.2577 0.7910 0.1119 0.023 Uiso 1 1 d R
N1 N 0.16137(15) 0.47411(15) -0.0368(2) 0.0143(4) Uani 1 1 d .
C1 C 0.1420(2) 0.38933(18) 0.0422(3) 0.0188(5) Uani 1 1 d .
H1 H 0.1871 0.3762 0.1400 0.023 Uiso 1 1 calc R
C2 C 0.0596(2) 0.31994(18) -0.0116(3) 0.0217(5) Uani 1 1 d .
H2 H 0.0495 0.2605 0.0472 0.026 Uiso 1 1 calc R
C3 C -0.0074(2) 0.33912(18) -0.1524(3) 0.0216(5) Uani 1 1 d .
H3 H -0.0648 0.2932 -0.1918 0.026 Uiso 1 1 calc R
C4 C 0.0101(2) 0.42637(18) -0.2355(3) 0.0196(5) Uani 1 1 d .
H4 H -0.0350 0.4414 -0.3326 0.024 Uiso 1 1 calc R
C5 C 0.09479(19) 0.49103(17) -0.1741(3) 0.0141(5) Uani 1 1 d .
C6 C 0.1201(2) 0.58413(16) -0.2656(3) 0.0158(5) Uani 1 1 d .
C7 C 0.31681(19) 0.51807(16) 0.3227(3) 0.0131(4) Uani 1 1 d .
C8 C 0.3123(2) 0.48126(18) 0.4906(3) 0.0217(5) Uani 1 1 d .
H8C H 0.2373 0.4978 0.5236 0.026 Uiso 1 1 calc R
H8D H 0.3696 0.5180 0.5621 0.026 Uiso 1 1 calc R
C9 C 0.33266(19) 0.36901(18) 0.5140(2) 0.0161(5) Uani 1 1 d .
H9A H 0.4088 0.3521 0.4852 0.019 Uiso 1 1 calc R
H9B H 0.2766 0.3316 0.4414 0.019 Uiso 1 1 calc R
C10 C 0.32360(19) 0.33595(17) 0.6866(3) 0.0143(5) Uani 1 1 d .
H10A H 0.2504 0.3586 0.7192 0.017 Uiso 1 1 calc R
H10B H 0.3256 0.2619 0.6925 0.017 Uiso 1 1 calc R
C11 C 0.58130(19) 0.62149(16) 0.1998(3) 0.0125(4) Uani 1 1 d .

loop_
_atom_site_aniso_label
_atom_site_aniso_U_11
_atom_site_aniso_U_22
_atom_site_aniso_U_33
_atom_site_aniso_U_23
_atom_site_aniso_U_13
_atom_site_aniso_U_12
Gd1 0.01422(7) 0.00792(7) 0.00785(7) -0.00025(4) 0.00111(4) -0.00021(4)
O1 0.0283(10) 0.0217(9) 0.0209(9) 0.0042(7) -0.0091(8) 0.0002(7)
O2 0.0205(9) 0.0139(8) 0.0133(8) 0.0017(6) -0.0008(7) -0.0030(6)
O3 0.0193(8) 0.0135(8) 0.0104(7) 0.0009(6) 0.0041(6) 0.0029(6)
O4 0.0197(9) 0.0139(8) 0.0119(8) 0.0013(6) 0.0034(7) 0.0027(6)
O5 0.0248(9) 0.0105(8) 0.0144(8) -0.0023(6) 0.0046(7) 0.0004(6)
O6 0.0159(8) 0.0134(8) 0.0177(8) -0.0035(6) -0.0014(6) 0.0012(6)
O7 0.0202(9) 0.0130(8) 0.0227(9) 0.0078(7) 0.0090(7) 0.0045(6)
O8 0.0333(10) 0.0114(8) 0.0119(8) -0.0004(6) 0.0025(7) 0.0072(7)
N1 0.0152(10) 0.0137(10) 0.0143(9) 0.0006(7) 0.0027(8) 0.0009(7)
C1 0.0224(13) 0.0156(11) 0.0182(12) 0.0013(9) 0.0011(10) -0.0007(9)
C2 0.0228(13) 0.0157(11) 0.0274(13) 0.0024(10) 0.0062(10) -0.0036(9)
C3 0.0159(12) 0.0192(12) 0.0299(14) -0.0030(10) 0.0030(10) -0.0038(9)
C4 0.0177(12) 0.0195(11) 0.0208(13) -0.0022(10) -0.0014(10) 0.0018(9)
C5 0.0139(11) 0.0136(11) 0.0153(11) -0.0033(9) 0.0036(9) 0.0026(8)
C6 0.0212(12) 0.0130(11) 0.0133(12) -0.0029(8) 0.0018(9) 0.0021(8)
C7 0.0150(11) 0.0139(11) 0.0102(11) -0.0011(8) 0.0000(8) -0.0013(8)
C8 0.0373(14) 0.0164(12) 0.0122(12) 0.0028(9) 0.0060(10) 0.0078(10)
C9 0.0216(13) 0.0141(12) 0.0118(12) -0.0007(8) -0.0014(9) 0.0011(9)
C10 0.0151(11) 0.0139(11) 0.0134(11) 0.0005(9) -0.0003(9) -0.0012(8)
C11 0.0175(11) 0.0105(10) 0.0096(10) 0.0027(8) 0.0026(9) -0.0013(8)

loop_
_atom_type_symbol
_atom_type_description
_atom_type_scat_dispersion_real
_atom_type_scat_dispersion_imag
_atom_type_scat_source
C C 0.0033 0.0016 'International Tables Vol C Tables 4.2.6.8 and 6.1.1.4'
H H 0.0000 0.0000 'International Tables Vol C Tables 4.2.6.8 and 6.1.1.4'
N N 0.0061 0.0033 'International Tables Vol C Tables 4.2.6.8 and 6.1.1.4'
O O 0.0106 0.0060 'International Tables Vol C Tables 4.2.6.8 and 6.1.1.4'
Gd Gd -0.1653 3.9035 'International Tables Vol C Tables 4.2.6.8 and 6.1.1.4'

loop_
_geom_angle_atom_site_label_1
_geom_angle_atom_site_label_2
_geom_angle_atom_site_label_3
_geom_angle
_geom_angle_site_symmetry_1
_geom_angle_site_symmetry_3
O5 Gd1 O2 90.71(6) . .
O5 Gd1 O8 155.17(6) . .
O2 Gd1 O8 72.59(6) . .
O5 Gd1 O7 74.35(6) . .
O2 Gd1 O7 77.43(6) . .
O8 Gd1 O7 83.96(6) . .
O5 Gd1 O6 109.93(5) . .
O2 Gd1 O6 141.64(5) . .
O8 Gd1 O6 76.18(5) . .
O7 Gd1 O6 77.65(6) . .
O5 Gd1 O3 77.20(5) . .
O2 Gd1 O3 141.65(5) . .
O8 Gd1 O3 127.18(5) . .
O7 Gd1 O3 131.26(5) . .
O6 Gd1 O3 75.99(5) . .
O5 Gd1 O4 128.87(5) . .
O2 Gd1 O4 119.79(6) . .
O8 Gd1 O4 75.94(5) . .
O7 Gd1 O4 146.77(6) . .
O6 Gd1 O4 72.05(6) . .
O3 Gd1 O4 53.05(5) . .
O5 Gd1 N1 76.35(6) . .
O2 Gd1 N1 65.38(6) . .
O8 Gd1 N1 111.18(6) . .
O7 Gd1 N1 131.70(6) . .
O6 Gd1 N1 149.32(6) . .
O3 Gd1 N1 76.37(6) . .
O4 Gd1 N1 80.80(6) . .
O5 Gd1 C7 103.33(6) . .
O2 Gd1 C7 136.53(6) . .
O8 Gd1 C7 101.41(6) . .
O7 Gd1 C7 145.85(6) . .
O6 Gd1 C7 71.17(6) . .
O3 Gd1 C7 26.55(6) . .
O4 Gd1 C7 26.53(6) . .
N1 Gd1 C7 78.16(6) . .
C6 O2 Gd1 127.17(14) . .
C7 O3 Gd1 94.05(13) . .
C7 O4 Gd1 92.58(13) . .
C11 O5 Gd1 167.77(15) 3_665 .
C11 O6 Gd1 116.08(14) . .
Gd1 O7 H7A 118.5 . .
Gd1 O7 H7B 136.1 . .
H7A O7 H7B 104.9 . .
Gd1 O8 H8A 120.9 . .
Gd1 O8 H8B 130.5 . .
H8A O8 H8B 106.3 . .
C1 N1 C5 116.7(2) . .
C1 N1 Gd1 127.30(15) . .
C5 N1 Gd1 114.81(14) . .
N1 C1 C2 123.5(2) . .
N1 C1 H1 118.3 . .
C2 C1 H1 118.3 . .
C3 C2 C1 118.6(2) . .
C3 C2 H2 120.7 . .
C1 C2 H2 120.7 . .
C2 C3 C4 119.1(2) . .
C2 C3 H3 120.5 . .
C4 C3 H3 120.5 . .
C5 C4 C3 118.6(2) . .
C5 C4 H4 120.7 . .
C3 C4 H4 120.7 . .
N1 C5 C4 123.5(2) . .
N1 C5 C6 116.4(2) . .
C4 C5 C6 120.0(2) . .
O1 C6 O2 124.9(2) . .
O1 C6 C5 119.5(2) . .
O2 C6 C5 115.5(2) . .
O4 C7 O3 120.2(2) . .
O4 C7 C8 119.4(2) . .
O3 C7 C8 120.39(19) . .
O4 C7 Gd1 60.90(12) . .
O3 C7 Gd1 59.40(11) . .
C8 C7 Gd1 177.21(17) . .
C7 C8 C9 114.87(19) . .
C7 C8 H8C 108.6 . .
C9 C8 H8C 108.6 . .
C7 C8 H8D 108.6 . .
C9 C8 H8D 108.6 . .
H8C C8 H8D 107.5 . .
C8 C9 C10 112.21(19) . .
C8 C9 H9A 109.2 . .
C10 C9 H9A 109.2 . .
C8 C9 H9B 109.2 . .
C10 C9 H9B 109.2 . .
H9A C9 H9B 107.9 . .
C11 C10 C9 111.53(18) 3_666 .
C11 C10 H10A 109.3 3_666 .
C9 C10 H10A 109.3 . .
C11 C10 H10B 109.3 3_666 .
C9 C10 H10B 109.3 . .
H10A C10 H10B 108.0 . .
O5 C11 O6 121.8(2) 3_665 .
O5 C11 C10 120.8(2) 3_665 3_666
O6 C11 C10 117.41(19) . 3_666

loop_
_geom_bond_atom_site_label_1
_geom_bond_atom_site_label_2
_geom_bond_distance
_geom_bond_site_symmetry_2
Gd1 O5 2.3203(15) .
Gd1 O2 2.3351(15) .
Gd1 O8 2.3754(15) .
Gd1 O7 2.3795(16) .
Gd1 O6 2.4317(16) .
Gd1 O3 2.4418(15) .
Gd1 O4 2.4750(17) .
Gd1 N1 2.5970(19) .
Gd1 C7 2.830(2) .
O1 C6 1.224(3) .
O2 C6 1.291(3) .
O3 C7 1.268(3) .
O4 C7 1.265(3) .
O5 C11 1.253(3) 3_665
O6 C11 1.264(3) .
O7 H7A 0.8168 .
O7 H7B 0.8227 .
O8 H8A 0.8185 .
O8 H8B 0.8174 .
N1 C1 1.346(3) .
N1 C5 1.349(3) .
C1 C2 1.389(3) .
C1 H1 0.9500 .
C2 C3 1.379(4) .
C2 H2 0.9500 .
C3 C4 1.387(3) .
C3 H3 0.9500 .
C4 C5 1.384(3) .
C4 H4 0.9500 .
C5 C6 1.510(3) .
C7 C8 1.505(3) .
C8 C9 1.527(3) .
C8 H8C 0.9900 .
C8 H8D 0.9900 .
C9 C10 1.536(3) .
C9 H9A 0.9900 .
C9 H9B 0.9900 .
C10 C11 1.512(3) 3_666
C10 H10A 0.9900 .
C10 H10B 0.9900 .
C11 O5 1.253(3) 3_665
C11 C10 1.512(3) 3_666
